data_4309247
loop_
_publ_author_name
'Daniel A. Lutterman'
'Natalya N. Degtyareva'
'Dean H. Johnston'
'Judith C. Gallucci'
'Judith L. Eglin'
'Claudia Turro'

_publ_contact_author_name 'Claudia  Turro'
_publ_section_title
;
Photoinduced One-Electron Reduction of Alkyl Halides by Dirhodium(II,II)
Tetraformamidinates and a Related Complex with Visible Light
;
_journal_name_full 'Inorganic Chemistry'
_journal_page_first 5388
_journal_page_last 5396
_journal_paper_doi 10.1021/ic048377j
_journal_volume 44
_journal_year 2005
_chemical_formula_moiety 'C60 H60 Cl N8 O8 Rh2'
_chemical_formula_sum 'C60 H60 Cl N8 O8 Rh2'
_chemical_formula_weight 1262.43
_chemical_name_systematic
;
?
;
_space_group_IT_number 130
_symmetry_cell_setting tetragonal
_symmetry_space_group_name_Hall '-P 4a 2ac'
_symmetry_space_group_name_H-M 'P 4/n c c :2'
_atom_sites_solution_hydrogens geom
_atom_sites_solution_primary heavy
_atom_sites_solution_secondary difmap
_audit_creation_method SHELXL-97
_cell_angle_alpha 90.00
_cell_angle_beta 90.00
_cell_angle_gamma 90.00
_cell_formula_units_Z 4
_cell_length_a 14.1350(10)
_cell_length_b 14.1350(10)
_cell_length_c 30.314(4)
_cell_measurement_temperature 200(2)
_cell_volume 6056.7(10)
_computing_cell_refinement 'HKL Scalepack (Otwinowski & Minor 1997)'
_computing_data_collection 'Collect (Nonius BV, 1997-2000)'
_computing_data_reduction 'HKL Denzo and Scalepack (Otwinowski & Minor 1997)'
_computing_structure_refinement 'SHELXL-97 (Sheldrick, 1997)'
_computing_structure_solution 'SHELXS-97 (Sheldrick, 1990)'
_diffrn_ambient_temperature 200(2)
_diffrn_measured_fraction_theta_full 0.978
_diffrn_measured_fraction_theta_max 0.978
_diffrn_measurement_device_type 'Nonius Kappa CCD'
_diffrn_measurement_method 'phi and omega scans'
_diffrn_radiation_monochromator graphite
_diffrn_radiation_source 'fine-focus sealed tube'
_diffrn_radiation_type MoK\a
_diffrn_radiation_wavelength 0.71073
_diffrn_reflns_av_R_equivalents 0.053
_diffrn_reflns_limit_h_max 18
_diffrn_reflns_limit_h_min -18
_diffrn_reflns_limit_k_max 12
_diffrn_reflns_limit_k_min -12
_diffrn_reflns_limit_l_max 38
_diffrn_reflns_limit_l_min -39
_diffrn_reflns_number 82327
_diffrn_reflns_theta_full 27.48
_diffrn_reflns_theta_max 27.48
_diffrn_reflns_theta_min 2.44
_exptl_absorpt_coefficient_mu 0.647
_exptl_absorpt_correction_T_max 0.950
_exptl_absorpt_correction_T_min 0.859
_exptl_absorpt_correction_type multi-scan
_exptl_absorpt_process_details 'HKL Scalepack (Otwinowski & Minor 1997)'
_exptl_crystal_colour 'dark brown'
_exptl_crystal_density_diffrn 1.384
_exptl_crystal_density_method 'not measured'
_exptl_crystal_description 'triangular plate'
_exptl_crystal_F_000 2588
_exptl_crystal_size_max 0.38
_exptl_crystal_size_mid 0.23
_exptl_crystal_size_min 0.08
_refine_diff_density_max 0.831
_refine_diff_density_min -0.733
_refine_diff_density_rms 0.069
_refine_ls_extinction_method none
_refine_ls_goodness_of_fit_ref 1.089
_refine_ls_hydrogen_treatment constr
_refine_ls_matrix_type full
_refine_ls_number_parameters 183
_refine_ls_number_reflns 3476
_refine_ls_number_restraints 0
_refine_ls_restrained_S_all 1.089
_refine_ls_R_factor_all 0.0708
_refine_ls_R_factor_gt 0.0402
_refine_ls_shift/su_max 0.004
_refine_ls_shift/su_mean 0.001
_refine_ls_structure_factor_coef Fsqd
_refine_ls_weighting_details 'w=1/[\s^2^(Fo^2^)+(0.0491P)^2^+4.5459P] where P=(Fo^2^+2Fc^2^)/3'
_refine_ls_weighting_scheme calc
_refine_ls_wR_factor_gt 0.1034
_refine_ls_wR_factor_ref 0.1136
_reflns_number_gt 2282
_reflns_number_total 3476
_reflns_threshold_expression >2sigma(I)
_cod_data_source_file ic048377jrom20041124_111846_2.cif
_cod_data_source_block Turro1157b
_cod_original_sg_symbol_H-M 'P 4/n c c'
_cod_database_code 4309247

loop_
_symmetry_equiv_pos_as_xyz
'x, y, z'
'-x+1/2, y, z+1/2'
'x, -y+1/2, z+1/2'
'-x+1/2, -y+1/2, z'
'y, x, z+1/2'
'-y+1/2, x, z'
'y, -x+1/2, z'
'-y+1/2, -x+1/2, z+1/2'
'-x, -y, -z'
'x-1/2, -y, -z-1/2'
'-x, y-1/2, -z-1/2'
'x-1/2, y-1/2, -z'
'-y, -x, -z-1/2'
'y-1/2, -x, -z'
'-y, x-1/2, -z'
'y-1/2, x-1/2, -z-1/2'

loop_
_atom_site_label
_atom_site_type_symbol
_atom_site_fract_x
_atom_site_fract_y
_atom_site_fract_z
_atom_site_U_iso_or_equiv
_atom_site_adp_type
_atom_site_occupancy
_atom_site_calc_flag
_atom_site_refinement_flags
_atom_site_disorder_assembly
_atom_site_disorder_group
Rh1 Rh 0.2500 0.2500 0.263539(14) 0.03758(14) Uani 1 d S . .
Rh2 Rh 0.2500 0.2500 0.344922(14) 0.03732(14) Uani 1 d S . .
Cl1 Cl 0.2500 0.2500 0.18437(7) 0.0677(5) Uani 1 d S . .
O1 O 0.31209(19) -0.15045(19) 0.13473(10) 0.0856(9) Uani 1 d . . .
O2 O 0.59755(18) 0.08130(19) 0.48254(8) 0.0701(7) Uani 1 d . . .
N1 N 0.35257(17) 0.14995(17) 0.34208(7) 0.0420(6) Uani 1 d . . .
N2 N 0.31894(18) 0.12305(18) 0.26790(8) 0.0442(6) Uani 1 d . . .
C1 C 0.3622(2) 0.1011(2) 0.30506(10) 0.0449(7) Uani 1 d . . .
H1 H 0.4025 0.0473 0.3053 0.054 Uiso 1 calc R . .
C2 C 0.3204(2) 0.0530(2) 0.23372(10) 0.0441(7) Uani 1 d . . .
C3 C 0.2651(2) -0.0275(2) 0.23710(11) 0.0561(9) Uani 1 d . . .
H3 H 0.2270 -0.0365 0.2626 0.067 Uiso 1 calc R . .
C4 C 0.2642(3) -0.0950(3) 0.20425(14) 0.0668(10) Uani 1 d . . .
H4 H 0.2263 -0.1501 0.2072 0.080 Uiso 1 calc R . .
C5 C 0.3192(2) -0.0817(2) 0.16684(12) 0.0584(9) Uani 1 d . . .
C6 C 0.3749(2) -0.0031(2) 0.16323(11) 0.0572(9) Uani 1 d . . .
H6 H 0.4137 0.0054 0.1380 0.069 Uiso 1 calc R . .
C7 C 0.3748(2) 0.0646(3) 0.19661(10) 0.0544(8) Uani 1 d . . .
H7 H 0.4128 0.1197 0.1937 0.065 Uiso 1 calc R . .
C8 C 0.3783(3) -0.1496(3) 0.10092(15) 0.0914(14) Uani 1 d . . .
H8A H 0.3738 -0.0897 0.0848 0.137 Uiso 1 calc R . .
H8B H 0.3659 -0.2023 0.0807 0.137 Uiso 1 calc R . .
H8C H 0.4419 -0.1562 0.1134 0.137 Uiso 1 calc R . .
C9 C 0.4173(2) 0.1323(2) 0.37658(10) 0.0429(7) Uani 1 d . . .
C10 C 0.3855(2) 0.1283(2) 0.41988(10) 0.0474(7) Uani 1 d . . .
H10 H 0.3203 0.1381 0.4260 0.057 Uiso 1 calc R . .
C11 C 0.4472(2) 0.1103(2) 0.45420(11) 0.0527(8) Uani 1 d . . .
H11 H 0.4241 0.1070 0.4836 0.063 Uiso 1 calc R . .
C12 C 0.5426(2) 0.0972(2) 0.44581(11) 0.0525(8) Uani 1 d . . .
C13 C 0.5754(2) 0.1022(2) 0.40349(12) 0.0593(9) Uani 1 d . . .
H13 H 0.6408 0.0933 0.3976 0.071 Uiso 1 calc R . .
C14 C 0.5130(2) 0.1205(2) 0.36913(11) 0.0517(8) Uani 1 d . . .
H14 H 0.5367 0.1251 0.3399 0.062 Uiso 1 calc R . .
C15 C 0.6961(3) 0.0744(4) 0.47649(15) 0.0940(15) Uani 1 d . . .
H15A H 0.7267 0.0621 0.5049 0.141 Uiso 1 calc R . .
H15B H 0.7202 0.1339 0.4642 0.141 Uiso 1 calc R . .
H15C H 0.7101 0.0225 0.4561 0.141 Uiso 1 calc R . .

loop_
_atom_site_aniso_label
_atom_site_aniso_U_11
_atom_site_aniso_U_22
_atom_site_aniso_U_33
_atom_site_aniso_U_23
_atom_site_aniso_U_13
_atom_site_aniso_U_12
Rh1 0.03759(18) 0.03759(18) 0.0376(3) 0.000 0.000 0.000
Rh2 0.03667(17) 0.03667(17) 0.0386(3) 0.000 0.000 0.000
Cl1 0.0697(7) 0.0697(7) 0.0637(11) 0.000 0.000 0.000
O1 0.0661(18) 0.0744(18) 0.116(2) -0.0493(17) -0.0033(16) -0.0035(14)
O2 0.0589(16) 0.0708(17) 0.0807(17) 0.0115(13) -0.0228(13) 0.0042(13)
N1 0.0436(14) 0.0380(13) 0.0446(13) 0.0024(11) -0.0006(11) 0.0049(11)
N2 0.0431(14) 0.0403(14) 0.0492(15) -0.0032(12) 0.0004(12) 0.0039(11)
C1 0.0418(16) 0.0397(16) 0.0532(19) 0.0042(14) 0.0018(14) 0.0058(13)
C2 0.0389(16) 0.0422(17) 0.0511(18) -0.0021(14) -0.0024(14) 0.0058(14)
C3 0.058(2) 0.0415(18) 0.069(2) -0.0022(15) 0.0107(16) 0.0019(15)
C4 0.059(2) 0.0414(19) 0.100(3) -0.0094(19) 0.006(2) -0.0070(16)
C5 0.0405(18) 0.053(2) 0.082(2) -0.0219(18) -0.0069(18) 0.0055(16)
C6 0.0451(18) 0.065(2) 0.061(2) -0.0149(17) 0.0071(16) 0.0008(17)
C7 0.0460(19) 0.055(2) 0.063(2) -0.0090(17) 0.0019(16) -0.0083(16)
C8 0.088(3) 0.097(3) 0.090(3) -0.048(3) -0.002(3) 0.016(3)
C9 0.0425(17) 0.0355(15) 0.0506(18) 0.0026(14) -0.0069(14) 0.0031(12)
C10 0.0439(17) 0.0481(18) 0.0502(18) 0.0047(14) 0.0023(14) -0.0001(14)
C11 0.052(2) 0.052(2) 0.054(2) 0.0090(15) -0.0009(16) 0.0010(16)
C12 0.055(2) 0.0420(18) 0.060(2) 0.0052(15) -0.0166(17) 0.0027(15)
C13 0.0407(18) 0.058(2) 0.079(3) -0.0025(18) -0.0062(17) 0.0047(16)
C14 0.0453(18) 0.055(2) 0.0545(19) 0.0017(15) -0.0019(15) 0.0004(16)
C15 0.059(3) 0.116(4) 0.107(3) -0.006(3) -0.032(2) 0.022(3)

loop_
_atom_type_symbol
_atom_type_description
_atom_type_scat_dispersion_real
_atom_type_scat_dispersion_imag
_atom_type_scat_source
C C 0.0033 0.0016 'International Tables Vol C Tables 4.2.6.8 and 6.1.1.4'
H H 0.0000 0.0000 'International Tables Vol C Tables 4.2.6.8 and 6.1.1.4'
Cl Cl 0.1484 0.1585 'International Tables Vol C Tables 4.2.6.8 and 6.1.1.4'
N N 0.0061 0.0033 'International Tables Vol C Tables 4.2.6.8 and 6.1.1.4'
O O 0.0106 0.0060 'International Tables Vol C Tables 4.2.6.8 and 6.1.1.4'
Rh Rh -1.1178 0.9187 'International Tables Vol C Tables 4.2.6.8 and 6.1.1.4'

loop_
_geom_angle_atom_site_label_1
_geom_angle_atom_site_label_2
_geom_angle_atom_site_label_3
_geom_angle
_geom_angle_site_symmetry_1
_geom_angle_site_symmetry_3
_geom_angle_publ_flag
N2 Rh1 N2 172.60(13) 7 6 ?
N2 Rh1 N2 89.761(9) 7 4 ?
N2 Rh1 N2 89.760(9) 6 4 ?
N2 Rh1 N2 89.763(9) 7 . ?
N2 Rh1 N2 89.761(9) 6 . ?
N2 Rh1 N2 172.60(13) 4 . ?
N2 Rh1 Cl1 93.70(7) 7 . ?
N2 Rh1 Cl1 93.70(7) 6 . ?
N2 Rh1 Cl1 93.70(7) 4 . ?
N2 Rh1 Cl1 93.70(7) . . ?
N2 Rh1 Rh2 86.30(7) 7 . ?
N2 Rh1 Rh2 86.30(7) 6 . ?
N2 Rh1 Rh2 86.30(7) 4 . ?
N2 Rh1 Rh2 86.30(7) . . ?
Cl1 Rh1 Rh2 180.0 . . ?
N1 Rh2 N1 89.897(6) . 7 ?
N1 Rh2 N1 89.897(5) . 6 ?
N1 Rh2 N1 175.14(13) 7 6 ?
N1 Rh2 N1 175.13(13) . 4 ?
N1 Rh2 N1 89.897(6) 7 4 ?
N1 Rh2 N1 89.896(5) 6 4 ?
N1 Rh2 Rh1 87.57(6) . . ?
N1 Rh2 Rh1 87.57(6) 7 . ?
N1 Rh2 Rh1 87.57(6) 6 . ?
N1 Rh2 Rh1 87.57(6) 4 . ?
C5 O1 C8 117.8(3) . . ?
C12 O2 C15 117.7(3) . . ?
C1 N1 C9 118.0(3) . . ?
C1 N1 Rh2 118.21(19) . . ?
C9 N1 Rh2 123.72(19) . . ?
C1 N2 C2 116.7(3) . . ?
C1 N2 Rh1 118.8(2) . . ?
C2 N2 Rh1 124.48(18) . . ?
N2 C1 N1 123.7(3) . . ?
N2 C1 H1 118.2 . . ?
N1 C1 H1 118.2 . . ?
C7 C2 C3 118.4(3) . . ?
C7 C2 N2 121.2(3) . . ?
C3 C2 N2 120.4(3) . . ?
C4 C3 C2 121.3(3) . . ?
C4 C3 H3 119.3 . . ?
C2 C3 H3 119.3 . . ?
C3 C4 C5 119.5(3) . . ?
C3 C4 H4 120.3 . . ?
C5 C4 H4 120.3 . . ?
C6 C5 O1 124.0(3) . . ?
C6 C5 C4 119.9(3) . . ?
O1 C5 C4 116.2(3) . . ?
C5 C6 C7 120.0(3) . . ?
C5 C6 H6 120.0 . . ?
C7 C6 H6 120.0 . . ?
C2 C7 C6 120.9(3) . . ?
C2 C7 H7 119.5 . . ?
C6 C7 H7 119.5 . . ?
O1 C8 H8A 109.5 . . ?
O1 C8 H8B 109.5 . . ?
H8A C8 H8B 109.5 . . ?
O1 C8 H8C 109.5 . . ?
H8A C8 H8C 109.5 . . ?
H8B C8 H8C 109.5 . . ?
C14 C9 C10 117.8(3) . . ?
C14 C9 N1 122.3(3) . . ?
C10 C9 N1 119.9(3) . . ?
C11 C10 C9 121.0(3) . . ?
C11 C10 H10 119.5 . . ?
C9 C10 H10 119.5 . . ?
C10 C11 C12 120.1(3) . . ?
C10 C11 H11 120.0 . . ?
C12 C11 H11 120.0 . . ?
C13 C12 O2 125.2(3) . . ?
C13 C12 C11 119.7(3) . . ?
O2 C12 C11 115.0(3) . . ?
C12 C13 C14 119.9(3) . . ?
C12 C13 H13 120.1 . . ?
C14 C13 H13 120.1 . . ?
C9 C14 C13 121.4(3) . . ?
C9 C14 H14 119.3 . . ?
C13 C14 H14 119.3 . . ?
O2 C15 H15A 109.5 . . ?
O2 C15 H15B 109.5 . . ?
H15A C15 H15B 109.5 . . ?
O2 C15 H15C 109.5 . . ?
H15A C15 H15C 109.5 . . ?
H15B C15 H15C 109.5 . . ?

loop_
_geom_bond_atom_site_label_1
_geom_bond_atom_site_label_2
_geom_bond_distance
_geom_bond_site_symmetry_2
_geom_bond_publ_flag
Rh1 N2 2.046(2) 7 ?
Rh1 N2 2.046(2) 6 ?
Rh1 N2 2.046(2) 4 ?
Rh1 N2 2.046(2) . ?
Rh1 Cl1 2.400(2) . ?
Rh1 Rh2 2.4670(7) . ?
Rh2 N1 2.027(2) . ?
Rh2 N1 2.027(2) 7 ?
Rh2 N1 2.027(2) 6 ?
Rh2 N1 2.027(2) 4 ?
O1 C5 1.379(4) . ?
O1 C8 1.388(5) . ?
O2 C12 1.376(4) . ?
O2 C15 1.409(5) . ?
N1 C1 1.324(4) . ?
N1 C9 1.412(4) . ?
N2 C1 1.318(4) . ?
N2 C2 1.433(4) . ?
C1 H1 0.9500 . ?
C2 C7 1.372(4) . ?
C2 C3 1.384(4) . ?
C3 C4 1.378(5) . ?
C3 H3 0.9500 . ?
C4 C5 1.387(5) . ?
C4 H4 0.9500 . ?
C5 C6 1.367(5) . ?
C6 C7 1.393(4) . ?
C6 H6 0.9500 . ?
C7 H7 0.9500 . ?
C8 H8A 0.9800 . ?
C8 H8B 0.9800 . ?
C8 H8C 0.9800 . ?
C9 C14 1.382(4) . ?
C9 C10 1.389(4) . ?
C10 C11 1.381(4) . ?
C10 H10 0.9500 . ?
C11 C12 1.385(5) . ?
C11 H11 0.9500 . ?
C12 C13 1.366(5) . ?
C13 C14 1.389(4) . ?
C13 H13 0.9500 . ?
C14 H14 0.9500 . ?
C15 H15A 0.9800 . ?
C15 H15B 0.9800 . ?
C15 H15C 0.9800 . ?

loop_
_geom_torsion_atom_site_label_1
_geom_torsion_atom_site_label_2
_geom_torsion_atom_site_label_3
_geom_torsion_atom_site_label_4
_geom_torsion
_geom_torsion_site_symmetry_1
_geom_torsion_site_symmetry_2
_geom_torsion_site_symmetry_3
_geom_torsion_site_symmetry_4
_geom_torsion_publ_flag
N2 Rh1 Rh2 N1 107.21(10) 7 . . . ?
N2 Rh1 Rh2 N1 -72.79(10) 6 . . . ?
N2 Rh1 Rh2 N1 -162.79(10) 4 . . . ?
N2 Rh1 Rh2 N1 17.21(10) . . . . ?
Cl1 Rh1 Rh2 N1 91(10) . . . . ?
N2 Rh1 Rh2 N1 17.21(10) 7 . . 7 ?
N2 Rh1 Rh2 N1 -162.79(10) 6 . . 7 ?
N2 Rh1 Rh2 N1 107.21(10) 4 . . 7 ?
N2 Rh1 Rh2 N1 -72.79(10) . . . 7 ?
Cl1 Rh1 Rh2 N1 1(10) . . . 7 ?
N2 Rh1 Rh2 N1 -162.79(10) 7 . . 6 ?
N2 Rh1 Rh2 N1 17.21(10) 6 . . 6 ?
N2 Rh1 Rh2 N1 -72.79(10) 4 . . 6 ?
N2 Rh1 Rh2 N1 107.21(10) . . . 6 ?
Cl1 Rh1 Rh2 N1 -179(11) . . . 6 ?
N2 Rh1 Rh2 N1 -72.79(10) 7 . . 4 ?
N2 Rh1 Rh2 N1 107.21(10) 6 . . 4 ?
N2 Rh1 Rh2 N1 17.21(10) 4 . . 4 ?
N2 Rh1 Rh2 N1 -162.79(10) . . . 4 ?
Cl1 Rh1 Rh2 N1 -89(11) . . . 4 ?
N1 Rh2 N1 C1 67.6(2) 7 . . . ?
N1 Rh2 N1 C1 -107.6(2) 6 . . . ?
N1 Rh2 N1 C1 -20.0(2) 4 . . . ?
Rh1 Rh2 N1 C1 -20.0(2) . . . . ?
N1 Rh2 N1 C9 -115.5(2) 7 . . . ?
N1 Rh2 N1 C9 69.3(2) 6 . . . ?
N1 Rh2 N1 C9 156.9(2) 4 . . . ?
Rh1 Rh2 N1 C9 156.9(2) . . . . ?
N2 Rh1 N2 C1 -106.0(2) 7 . . . ?
N2 Rh1 N2 C1 66.6(2) 6 . . . ?
N2 Rh1 N2 C1 -19.7(2) 4 . . . ?
Cl1 Rh1 N2 C1 160.3(2) . . . . ?
Rh2 Rh1 N2 C1 -19.7(2) . . . . ?
N2 Rh1 N2 C2 71.1(3) 7 . . . ?
N2 Rh1 N2 C2 -116.3(2) 6 . . . ?
N2 Rh1 N2 C2 157.4(2) 4 . . . ?
Cl1 Rh1 N2 C2 -22.6(2) . . . . ?
Rh2 Rh1 N2 C2 157.4(2) . . . . ?
C2 N2 C1 N1 -167.1(3) . . . . ?
Rh1 N2 C1 N1 10.2(4) . . . . ?
C9 N1 C1 N2 -166.5(3) . . . . ?
Rh2 N1 C1 N2 10.6(4) . . . . ?
C1 N2 C2 C7 -108.0(3) . . . . ?
Rh1 N2 C2 C7 74.8(4) . . . . ?
C1 N2 C2 C3 73.3(4) . . . . ?
Rh1 N2 C2 C3 -103.9(3) . . . . ?
C7 C2 C3 C4 0.1(5) . . . . ?
N2 C2 C3 C4 178.9(3) . . . . ?
C2 C3 C4 C5 -0.5(5) . . . . ?
C8 O1 C5 C6 13.1(5) . . . . ?
C8 O1 C5 C4 -168.1(4) . . . . ?
C3 C4 C5 C6 1.2(5) . . . . ?
C3 C4 C5 O1 -177.8(3) . . . . ?
O1 C5 C6 C7 177.4(3) . . . . ?
C4 C5 C6 C7 -1.5(5) . . . . ?
C3 C2 C7 C6 -0.4(5) . . . . ?
N2 C2 C7 C6 -179.1(3) . . . . ?
C5 C6 C7 C2 1.1(5) . . . . ?
C1 N1 C9 C14 42.2(4) . . . . ?
Rh2 N1 C9 C14 -134.7(3) . . . . ?
C1 N1 C9 C10 -139.2(3) . . . . ?
Rh2 N1 C9 C10 43.9(4) . . . . ?
C14 C9 C10 C11 -1.9(5) . . . . ?
N1 C9 C10 C11 179.4(3) . . . . ?
C9 C10 C11 C12 0.9(5) . . . . ?
C15 O2 C12 C13 3.4(5) . . . . ?
C15 O2 C12 C11 -175.3(3) . . . . ?
C10 C11 C12 C13 0.1(5) . . . . ?
C10 C11 C12 O2 179.0(3) . . . . ?
O2 C12 C13 C14 -178.7(3) . . . . ?
C11 C12 C13 C14 0.0(5) . . . . ?
C10 C9 C14 C13 2.1(5) . . . . ?
N1 C9 C14 C13 -179.3(3) . . . . ?
C12 C13 C14 C9 -1.1(5) . . . . ?
